data_1531782
loop_
_publ_author_name
'Moelo, Y.'
'Palvadeau, P.'
'Meisser, N.'
'Meerschaut, A.'

_publ_section_title
;
 Structure cristalline d'une meneghinite naturelle pauvre en cuivre,Cu0.58
 Pb12.72 (Sb7.04 Bi0.24) S24
;
_journal_name_full 'Comptes Rendus Geoscience'
_journal_page_first 529
_journal_page_last 536
_journal_volume 334
_journal_year 2002
_chemical_formula_sum 'Bi0.06 Cu0.146 Pb3.189 S6 Sb1.751'
_chemical_name_systematic
;
Cu0.146 Pb2 (Pb0.533 Sb0.467) (Pb0.463 Sb0.537) (Sb0.747 Pb0.193 Bi0.06) S6
;
_space_group_IT_number 62
_symmetry_space_group_name_Hall '-P 2ac 2n'
_symmetry_space_group_name_H-M 'P n m a'
_cell_angle_alpha 90
_cell_angle_beta 90
_cell_angle_gamma 90
_cell_formula_units_Z 4
_cell_length_a 24.08
_cell_length_b 4.1276
_cell_length_c 11.369
_cell_volume 1129.995
_citation_journal_id_ASTM CRGOAB
_cod_data_source_file Moelo_CRGOAB_2002_1908.cif
_cod_data_source_block Bi0.06Cu0.146Pb3.189S6Sb1.751
_cod_database_code 1531782

loop_
_symmetry_equiv_pos_as_xyz
x,y,z
-x+1/2,-y,z+1/2
x+1/2,-y+1/2,-z+1/2
-x,y+1/2,-z
-x,-y,-z
x-1/2,y,-z-1/2
-x-1/2,y-1/2,z-1/2
x,-y-1/2,z

loop_
_atom_site_label
_atom_site_type_symbol
_atom_site_fract_x
_atom_site_fract_y
_atom_site_fract_z
_atom_site_occupancy
_atom_site_U_iso_or_equiv
Sb1 Sb+3 0.5263 0.75 0.1506 0.467 0.0
S4 S-2 0.4794 0.25 0.2838 1 0.0
S6 S-2 0.1839 0.75 0.4098 1 0.0
Pb1 Pb+2 0.2843 0.25 0.4844 1 0.0
Pb5 Pb+2 0.3491 0.75 0.7805 0.193 0.0
Sb3 Sb+3 0.3491 0.75 0.7805 0.747 0.0
Pb3 Pb+2 0.5263 0.75 0.1506 0.533 0.0
S2 S-2 0.3478 0.75 0.3393 1 0.0
Pb4 Pb+2 0.436 0.75 0.464 0.463 0.0
Sb2 Sb+3 0.436 0.75 0.464 0.537 0.0
Cu1 Cu+1 0.2544 0.75 0.2551 0.146 0.0
S1 S-2 0.2626 0.75 0.6612 1 0.0
Bi1 Bi+3 0.3491 0.75 0.7805 0.06 0.0
Pb2 Pb+2 0.3744 0.25 0.1582 1 0.0
S3 S-2 0.4366 0.75 0.0268 1 0.0
S5 S-2 0.3927 0.25 0.5926 1 0.0
